data_4033746
loop_
_publ_author_name
'C\'irkva, Vladim\'ir'
'Jakub\'ik, Pavel'
'Stra\<s\'ak, Tom\'a\<s'
'Hrb\'a\<c, Jan'
'S\'ykora, Jan'
'C\'isa\<rov\'a, Ivana'
'Vacek, Jan'
'\<Z\'adn\'y, Jaroslav'
'Storch, Jan'

_publ_section_title
;
 Preparation and Physicochemical Properties of [6]Helicenes Fluorinated at
 Terminal Rings.
;
_journal_issue 4
_journal_name_full 'The Journal of organic chemistry'
_journal_page_first 1980
_journal_page_last 1993
_journal_paper_doi 10.1021/acs.joc.8b02870
_journal_volume 84
_journal_year 2019
_chemical_formula_moiety 'C26 H8 F8'
_chemical_formula_sum 'C26 H8 F8'
_chemical_formula_weight 472.33
_space_group_IT_number 14
_space_group_name_Hall '-P 2ybc'
_space_group_name_H-M_alt 'P 1 21/c 1'
_symmetry_cell_setting monoclinic
_symmetry_space_group_name_H-M 'P 1 21/c 1'
_atom_sites_solution_hydrogens difmap
_atom_sites_solution_primary direct
_cell_angle_alpha 90
_cell_angle_beta 105.702(2)
_cell_angle_gamma 90
_cell_formula_units_Z 4
_cell_length_a 11.0004(6)
_cell_length_b 21.2412(12)
_cell_length_c 7.9354(4)
_cell_measurement_reflns_used 7207
_cell_measurement_temperature 150
_cell_measurement_theta_max 28
_cell_measurement_theta_min 3
_cell_volume 1785.00(17)
_computing_cell_refinement 'DENZO/SCALEPACK (Otwinowski & Minor, 1997)'
_computing_data_collection 'COLLECT (Nonius, 2001).'
_computing_data_reduction 'Apex2 (Bruker AXS, 2006)'
_computing_molecular_graphics 'CAMERON (Watkin et al., 1996)'
_computing_publication_material 'CRYSTALS (Betteridge et al., 2003)'
_computing_structure_refinement 'CRYSTALS (Betteridge et al., 2003)'
_computing_structure_solution 'SHELXS 86 (Sheldrick, 1986)'
_diffrn_ambient_temperature 150
_diffrn_measured_fraction_theta_full 0.997
_diffrn_measured_fraction_theta_max 0.997
_diffrn_measurement_device Area
_diffrn_measurement_device_type 'Nonius KappaCCD'
_diffrn_measurement_method '\f & \w scans'
_diffrn_radiation_monochromator graphite
_diffrn_radiation_type 'Mo K\a'
_diffrn_radiation_wavelength 0.71073
_diffrn_reflns_av_R_equivalents 0.051
_diffrn_reflns_limit_h_max 14
_diffrn_reflns_limit_h_min -14
_diffrn_reflns_limit_k_max 26
_diffrn_reflns_limit_k_min -27
_diffrn_reflns_limit_l_max 10
_diffrn_reflns_limit_l_min -9
_diffrn_reflns_number 22836
_diffrn_reflns_theta_full 27.523
_diffrn_reflns_theta_max 27.523
_diffrn_reflns_theta_min 2.149
_diffrn_standards_number 0
_exptl_absorpt_coefficient_mu 0.160
_exptl_absorpt_correction_T_max 0.99
_exptl_absorpt_correction_T_min 0.92
_exptl_absorpt_correction_type multi-scan
_exptl_absorpt_process_details 'DENZO/SCALEPACK (Otwinowski & Minor, 1997)'
_exptl_crystal_colour yellow
_exptl_crystal_density_diffrn 1.757
_exptl_crystal_density_method 'not measured'
_exptl_crystal_description bar
_exptl_crystal_F_000 944
_exptl_crystal_size_max 0.500
_exptl_crystal_size_mid 0.080
_exptl_crystal_size_min 0.050
_refine_diff_density_max 0.29
_refine_diff_density_min -0.27
_refine_ls_extinction_method None
_refine_ls_goodness_of_fit_ref 1.0018
_refine_ls_hydrogen_treatment mixed
_refine_ls_matrix_type full
_refine_ls_number_parameters 339
_refine_ls_number_reflns 3150
_refine_ls_number_restraints 0
_refine_ls_R_factor_all 0.0608
_refine_ls_R_factor_gt 0.0413
_refine_ls_shift/su_max 0.0004826
_refine_ls_shift/su_mean 0.0000350
_refine_ls_structure_factor_coef Fsqd
_refine_ls_weighting_details
;
 Method= Modified Sheldrick 
 w=1/[\s^2^(F^2^) + ( 0.06P)^2^ + 1.26P] 
 ,where P=(max(Fo^2^,0) + 2Fc^2^)/3 
;
_refine_ls_weighting_scheme calc
_refine_ls_wR_factor_all 0.1049
_refine_ls_wR_factor_gt 0.0962
_refine_ls_wR_factor_ref 0.0962
_reflns_limit_h_max 13
_reflns_limit_h_min -14
_reflns_limit_k_max 27
_reflns_limit_k_min 0
_reflns_limit_l_max 10
_reflns_limit_l_min 0
_reflns_number_gt 3150
_reflns_number_total 4102
_reflns_threshold_expression I>2.0\s(I)
_oxford_diffrn_Wilson_B_factor 0.00
_oxford_diffrn_Wilson_scale 0.00
_oxford_refine_ls_r_factor_ref 0.0413
_oxford_refine_ls_scale 0.3494(5)
_oxford_reflns_number_all 4089
_oxford_reflns_threshold_expression_ref I>2.0\s(I)
_cod_data_source_file jo8b02870_si_001.cif
_cod_data_source_block 1
_cod_original_sg_symbol_H-M 'P 1 21/c 1 '
_cod_database_code 4033746

loop_
_symmetry_equiv_pos_as_xyz
x,y,z
-x,-y,-z
-x,y+1/2,-z+1/2
x,-y+1/2,z+1/2

loop_
_atom_site_label
_atom_site_type_symbol
_atom_site_fract_x
_atom_site_fract_y
_atom_site_fract_z
_atom_site_U_iso_or_equiv
_atom_site_occupancy
_atom_site_adp_type
F1 F 0.19422(10) 0.53727(5) 0.85491(13) 0.0202 1.0000 Uani
F2 F 0.39396(11) 0.46288(5) 0.93200(14) 0.0272 1.0000 Uani
F3 F 0.50327(12) 0.42360(6) 0.68218(17) 0.0324 1.0000 Uani
F4 F 0.38576(13) 0.44762(6) 0.34021(16) 0.0336 1.0000 Uani
F5 F 0.55139(11) 0.68968(6) 1.17455(14) 0.0267 1.0000 Uani
F6 F 0.66283(10) 0.68645(6) 0.91169(16) 0.0306 1.0000 Uani
F7 F 0.51847(10) 0.67742(5) 0.57537(14) 0.0220 1.0000 Uani
F8 F 0.27089(10) 0.66585(5) 0.50122(13) 0.0186 1.0000 Uani
C1 C 0.24574(18) 0.52232(8) 0.7242(2) 0.0162 1.0000 Uani
C2 C 0.34814(18) 0.48294(8) 0.7669(2) 0.0190 1.0000 Uani
C3 C 0.40011(18) 0.46011(9) 0.6375(3) 0.0222 1.0000 Uani
C4 C 0.34154(19) 0.47333(9) 0.4672(3) 0.0217 1.0000 Uani
C5 C 0.1673(2) 0.52004(9) 0.2387(3) 0.0239 1.0000 Uani
C6 C 0.0568(2) 0.55143(9) 0.1960(2) 0.0243 1.0000 Uani
C7 C -0.10696(19) 0.61610(10) 0.2746(3) 0.0252 1.0000 Uani
C8 C -0.1524(2) 0.64525(10) 0.3966(3) 0.0261 1.0000 Uani
C9 C -0.12250(19) 0.68372(10) 0.6996(3) 0.0262 1.0000 Uani
C10 C -0.04799(19) 0.69213(10) 0.8643(3) 0.0240 1.0000 Uani
C11 C 0.1632(2) 0.69076(9) 1.0775(3) 0.0204 1.0000 Uani
C12 C 0.28968(19) 0.68365(8) 1.1162(2) 0.0186 1.0000 Uani
C13 C 0.47978(18) 0.67923(8) 1.0100(2) 0.0182 1.0000 Uani
C14 C 0.53720(17) 0.67833(9) 0.8786(3) 0.0193 1.0000 Uani
C15 C 0.46383(17) 0.67217(8) 0.7070(2) 0.0164 1.0000 Uani
C16 C 0.33596(17) 0.66484(8) 0.6717(2) 0.0143 1.0000 Uani
C17 C 0.27266(17) 0.66223(8) 0.8044(2) 0.0133 1.0000 Uani
C18 C 0.34846(17) 0.67317(8) 0.9784(2) 0.0154 1.0000 Uani
C19 C 0.13655(17) 0.65645(8) 0.7728(2) 0.0147 1.0000 Uani
C20 C 0.08419(18) 0.68005(8) 0.9045(3) 0.0188 1.0000 Uani
C21 C 0.05165(17) 0.63138(8) 0.6156(2) 0.0163 1.0000 Uani
C22 C -0.07497(18) 0.65330(9) 0.5701(3) 0.0210 1.0000 Uani
C23 C 0.08500(17) 0.58629(9) 0.4994(2) 0.0160 1.0000 Uani
C24 C 0.01159(19) 0.58437(9) 0.3238(2) 0.0204 1.0000 Uani
C25 C 0.18964(17) 0.54211(8) 0.5509(2) 0.0154 1.0000 Uani
C26 C 0.23459(18) 0.51250(8) 0.4189(2) 0.0182 1.0000 Uani
H51 H 0.202(2) 0.4995(12) 0.150(3) 0.039(7) 1.0000 Uiso
H61 H 0.009(2) 0.5546(10) 0.079(3) 0.024(6) 1.0000 Uiso
H71 H -0.151(2) 0.6141(11) 0.161(3) 0.027(6) 1.0000 Uiso
H81 H -0.238(3) 0.6638(12) 0.367(3) 0.041(7) 1.0000 Uiso
H91 H -0.209(2) 0.6961(11) 0.669(3) 0.034(6) 1.0000 Uiso
H101 H -0.083(2) 0.7078(11) 0.954(3) 0.028(6) 1.0000 Uiso
H111 H 0.122(2) 0.7021(10) 1.166(3) 0.023(6) 1.0000 Uiso
H121 H 0.344(2) 0.6881(10) 1.231(3) 0.016(5) 1.0000 Uiso

loop_
_atom_site_aniso_label
_atom_site_aniso_U_11
_atom_site_aniso_U_22
_atom_site_aniso_U_33
_atom_site_aniso_U_23
_atom_site_aniso_U_13
_atom_site_aniso_U_12
F1 0.0284(6) 0.0208(6) 0.0128(5) 0.0013(4) 0.0078(5) 0.0003(5)
F2 0.0309(7) 0.0243(6) 0.0219(6) 0.0059(5) -0.0005(5) 0.0026(5)
F3 0.0302(7) 0.0235(6) 0.0455(8) 0.0053(5) 0.0136(6) 0.0097(5)
F4 0.0459(8) 0.0271(7) 0.0357(7) -0.0052(5) 0.0244(6) 0.0040(6)
F5 0.0258(6) 0.0323(7) 0.0169(6) 0.0002(5) -0.0032(5) -0.0028(5)
F6 0.0139(6) 0.0439(8) 0.0324(7) 0.0017(6) 0.0036(5) -0.0013(5)
F7 0.0225(6) 0.0261(6) 0.0223(6) -0.0009(5) 0.0146(5) -0.0017(5)
F8 0.0215(6) 0.0239(6) 0.0100(5) -0.0006(4) 0.0037(4) -0.0047(4)
C1 0.0220(10) 0.0134(8) 0.0143(9) -0.0011(7) 0.0070(7) -0.0037(7)
C2 0.0231(10) 0.0140(9) 0.0177(9) 0.0039(7) 0.0015(8) -0.0028(7)
C3 0.0205(10) 0.0144(9) 0.0326(11) 0.0020(8) 0.0089(9) 0.0009(7)
C4 0.0309(11) 0.0144(9) 0.0244(10) -0.0032(7) 0.0155(9) -0.0023(8)
C5 0.0356(12) 0.0206(10) 0.0165(9) -0.0033(8) 0.0089(9) -0.0073(9)
C6 0.0360(12) 0.0216(10) 0.0109(9) -0.0006(7) -0.0008(8) -0.0108(9)
C7 0.0237(11) 0.0233(10) 0.0213(11) 0.0043(8) -0.0064(8) -0.0081(8)
C8 0.0155(10) 0.0220(10) 0.0350(12) 0.0072(9) -0.0030(8) -0.0030(8)
C9 0.0135(10) 0.0252(11) 0.0417(13) 0.0042(9) 0.0105(9) 0.0030(8)
C10 0.0231(10) 0.0218(10) 0.0326(11) 0.0000(8) 0.0173(9) 0.0016(8)
C11 0.0306(11) 0.0150(9) 0.0204(10) -0.0027(7) 0.0154(8) -0.0037(8)
C12 0.0287(11) 0.0157(9) 0.0119(9) -0.0014(7) 0.0065(8) -0.0037(8)
C13 0.0212(10) 0.0164(9) 0.0136(9) 0.0007(7) -0.0016(7) 0.0009(7)
C14 0.0124(9) 0.0181(9) 0.0262(10) 0.0012(7) 0.0033(7) 0.0012(7)
C15 0.0192(9) 0.0155(8) 0.0176(9) 0.0006(7) 0.0102(7) 0.0012(7)
C16 0.0182(9) 0.0112(8) 0.0127(8) -0.0010(7) 0.0026(7) 0.0012(7)
C17 0.0176(9) 0.0090(8) 0.0136(8) 0.0004(6) 0.0046(7) -0.0001(6)
C18 0.0211(10) 0.0106(8) 0.0147(9) 0.0016(6) 0.0050(7) -0.0014(7)
C19 0.0163(9) 0.0127(8) 0.0157(9) 0.0027(7) 0.0054(7) 0.0011(7)
C20 0.0225(10) 0.0143(9) 0.0227(10) 0.0013(7) 0.0114(8) -0.0010(7)
C21 0.0162(9) 0.0150(9) 0.0181(9) 0.0034(7) 0.0054(7) -0.0020(7)
C22 0.0171(10) 0.0177(9) 0.0275(10) 0.0035(8) 0.0047(8) -0.0020(7)
C23 0.0169(9) 0.0152(9) 0.0154(9) 0.0018(7) 0.0033(7) -0.0046(7)
C24 0.0239(10) 0.0157(9) 0.0188(9) 0.0017(7) 0.0009(8) -0.0083(7)
C25 0.0186(9) 0.0122(8) 0.0154(9) -0.0004(7) 0.0046(7) -0.0050(7)
C26 0.0238(10) 0.0148(9) 0.0172(9) -0.0008(7) 0.0075(8) -0.0055(7)

loop_
_atom_type_symbol
_atom_type_scat_dispersion_real
_atom_type_scat_dispersion_imag
_atom_type_scat_Cromer_Mann_a1
_atom_type_scat_Cromer_Mann_b1
_atom_type_scat_Cromer_Mann_a2
_atom_type_scat_Cromer_Mann_b2
_atom_type_scat_Cromer_Mann_a3
_atom_type_scat_Cromer_Mann_b3
_atom_type_scat_Cromer_Mann_a4
_atom_type_scat_Cromer_Mann_b4
_atom_type_scat_Cromer_Mann_c
_atom_type_scat_source
C 0.0033 0.0016 2.3100 20.8439 1.0200 10.2075 1.5886 0.5687 0.8650 51.6512 0.2156 'International Tables Vol C 4.2.6.8 and 6.1.1.4'
H 0.0000 0.0000 0.4930 10.5109 0.3229 26.1257 0.1402 3.1424 0.0408 57.7998 0.0030 'International Tables Vol C 4.2.6.8 and 6.1.1.4'
F 0.0171 0.0103 3.5392 10.2825 2.6412 4.2944 1.5170 0.2615 1.0243 26.1476 0.2776 'International Tables Vol C 4.2.6.8 and 6.1.1.4'

loop_
_geom_angle_atom_site_label_1
_geom_angle_atom_site_label_2
_geom_angle_atom_site_label_3
_geom_angle
_geom_angle_publ_flag
F1 C1 C2 116.24(16) yes
F1 C1 C25 121.06(16) yes
C2 C1 C25 122.48(17) yes
F2 C2 C1 120.19(17) yes
F2 C2 C3 119.35(17) yes
C1 C2 C3 120.32(17) yes
C2 C3 F3 119.61(17) yes
C2 C3 C4 118.88(18) yes
F3 C3 C4 121.46(18) yes
F4 C4 C3 119.32(18) yes
F4 C4 C26 118.70(17) yes
C3 C4 C26 121.97(17) yes
C6 C5 C26 119.70(18) yes
C6 C5 H51 122.4(14) no
C26 C5 H51 117.8(14) no
C5 C6 C24 121.86(18) yes
C5 C6 H61 121.0(14) no
C24 C6 H61 117.0(14) no
C8 C7 C24 120.51(19) yes
C8 C7 H71 122.1(14) no
C24 C7 H71 117.3(14) no
C7 C8 C22 120.53(19) yes
C7 C8 H81 121.6(15) no
C22 C8 H81 117.8(15) no
C10 C9 C22 120.71(18) yes
C10 C9 H91 120.7(14) no
C22 C9 H91 118.5(14) no
C9 C10 C20 120.44(18) yes
C9 C10 H101 120.5(14) no
C20 C10 H101 119.0(14) no
C12 C11 C20 121.48(17) yes
C12 C11 H111 121.4(13) no
C20 C11 H111 117.1(13) no
C11 C12 C18 119.65(18) yes
C11 C12 H121 123.4(12) no
C18 C12 H121 116.8(12) no
F5 C13 C14 118.34(17) yes
F5 C13 C18 119.45(16) yes
C14 C13 C18 122.11(17) yes
F6 C14 C13 120.99(17) yes
F6 C14 C15 119.80(16) yes
C13 C14 C15 119.13(17) yes
C14 C15 F7 119.41(16) yes
C14 C15 C16 120.29(16) yes
F7 C15 C16 120.16(16) yes
F8 C16 C15 116.17(15) yes
F8 C16 C17 120.92(16) yes
C15 C16 C17 122.66(16) yes
C16 C17 C18 116.01(16) yes
C16 C17 C19 124.55(16) yes
C18 C17 C19 119.05(16) yes
C12 C18 C17 119.92(17) yes
C12 C18 C13 120.34(17) yes
C17 C18 C13 119.49(16) yes
C17 C19 C20 116.66(16) yes
C17 C19 C21 125.12(16) yes
C20 C19 C21 118.15(16) yes
C11 C20 C10 120.30(17) yes
C11 C20 C19 120.13(17) yes
C10 C20 C19 119.56(18) yes
C19 C21 C22 117.38(16) yes
C19 C21 C23 125.45(16) yes
C22 C21 C23 117.16(17) yes
C9 C22 C8 120.80(18) yes
C9 C22 C21 119.40(18) yes
C8 C22 C21 119.80(18) yes
C21 C23 C24 118.29(17) yes
C21 C23 C25 124.53(16) yes
C24 C23 C25 117.19(16) yes
C6 C24 C7 120.39(18) yes
C6 C24 C23 119.99(18) yes
C7 C24 C23 119.62(18) yes
C23 C25 C1 124.76(16) yes
C23 C25 C26 119.02(16) yes
C1 C25 C26 116.06(17) yes
C5 C26 C25 119.88(18) yes
C5 C26 C4 120.51(17) yes
C25 C26 C4 119.54(17) yes

loop_
_geom_bond_atom_site_label_1
_geom_bond_atom_site_label_2
_geom_bond_distance
_geom_bond_publ_flag
F1 C1 1.348(2) yes
F2 C2 1.340(2) yes
F3 C3 1.341(2) yes
F4 C4 1.347(2) yes
F5 C13 1.348(2) yes
F6 C14 1.346(2) yes
F7 C15 1.3433(19) yes
F8 C16 1.349(2) yes
C1 C2 1.370(3) yes
C1 C25 1.410(2) yes
C2 C3 1.391(3) yes
C3 C4 1.360(3) yes
C4 C26 1.407(3) yes
C5 C6 1.346(3) yes
C5 C26 1.430(3) yes
C5 H51 0.99(3) no
C6 C24 1.428(3) yes
C6 H61 0.94(2) no
C7 C8 1.354(3) yes
C7 C24 1.425(3) yes
C7 H71 0.90(2) no
C8 C22 1.420(3) yes
C8 H81 0.99(3) no
C9 C10 1.354(3) yes
C9 C22 1.427(3) yes
C9 H91 0.96(2) no
C10 C20 1.425(3) yes
C10 H101 0.95(2) no
C11 C12 1.349(3) yes
C11 C20 1.430(3) yes
C11 H111 0.97(2) no
C12 C18 1.431(2) yes
C12 H121 0.95(2) no
C13 C14 1.358(3) yes
C13 C18 1.404(3) yes
C14 C15 1.389(3) yes
C15 C16 1.367(3) yes
C16 C17 1.412(2) yes
C17 C18 1.425(2) yes
C17 C19 1.455(3) yes
C19 C20 1.414(2) yes
C19 C21 1.443(3) yes
C21 C22 1.420(3) yes
C21 C23 1.444(3) yes
C23 C24 1.410(3) yes
C23 C25 1.455(3) yes
C25 C26 1.421(2) yes
